data_7150350
loop_
_publ_author_name
'Takasawa, Ryoichi'
'Yoshikawa, Isao'
'Araki, Koji'

_publ_section_title
;
 Use of an adjustable soft segment as an effective molecular design for
 crystal engineering of hydrogen-bonded tape motifs.
;
_journal_issue 8
_journal_name_full 'Organic &amp; biomolecular chemistry'
_journal_page_first 1125
_journal_page_last 1132
_journal_paper_doi 10.1039/b315769e
_journal_volume 2
_journal_year 2004
_chemical_formula_moiety 'C59 H71 N5 O6 Si3'
_chemical_formula_sum 'C59 H71 N5 O6 Si3'
_chemical_formula_weight 1030.48
_chemical_name_common 2',3',5'-O-tris(tert-buthyldiphenylsilyl)-guanosine
_chemical_name_systematic
;
2',3',5'-O-tris(tert-buthyldiphenylsilyl)-guanosine
;
_space_group_IT_number 4
_symmetry_cell_setting monoclinic
_symmetry_space_group_name_Hall 'P 2yb'
_symmetry_space_group_name_H-M 'P 1 21 1'
_atom_sites_solution_hydrogens geom
_atom_sites_solution_primary direct
_atom_sites_solution_secondary difmap
_audit_creation_method SHELXL-97
_cell_angle_alpha 90.00
_cell_angle_beta 94.05(2)
_cell_angle_gamma 90.00
_cell_formula_units_Z 2
_cell_length_a 13.365(4)
_cell_length_b 11.036(4)
_cell_length_c 19.880(3)
_cell_measurement_reflns_used 25
_cell_measurement_temperature 293(2)
_cell_measurement_theta_max 14.4
_cell_measurement_theta_min 12.5
_cell_volume 2924.9(14)
_computing_cell_refinement 'Rigaku/AFC Diffractometer Control'
_computing_data_collection 'Rigaku/AFC Diffractometer Control'
_computing_data_reduction teXsan
_computing_structure_refinement 'SHELXL-97 (Sheldrick, 1997)'
_computing_structure_solution 'SHELXS-97 (Sheldrick, 1990)'
_diffrn_ambient_temperature 293(2)
_diffrn_measured_fraction_theta_full 0.998
_diffrn_measured_fraction_theta_max 0.998
_diffrn_measurement_device_type 'Rigaku AFC7R'
_diffrn_measurement_method \w-2\q
_diffrn_radiation_monochromator graphite
_diffrn_radiation_source 'fine-focus sealed tube'
_diffrn_radiation_wavelength 0.70930
_diffrn_reflns_av_R_equivalents 0.0048
_diffrn_reflns_av_sigmaI/netI 0.0075
_diffrn_reflns_limit_h_max 17
_diffrn_reflns_limit_h_min 0
_diffrn_reflns_limit_k_max 14
_diffrn_reflns_limit_k_min 0
_diffrn_reflns_limit_l_max 25
_diffrn_reflns_limit_l_min -25
_diffrn_reflns_number 7372
_diffrn_reflns_theta_full 27.44
_diffrn_reflns_theta_max 27.44
_diffrn_reflns_theta_min 2.56
_diffrn_standards_decay_% -18.88
_diffrn_standards_interval_count 150
_diffrn_standards_number 3
_exptl_absorpt_coefficient_mu 0.130
_exptl_absorpt_correction_T_max 0.9997
_exptl_absorpt_correction_T_min 0.7470
_exptl_absorpt_correction_type integration
_exptl_crystal_colour colorless
_exptl_crystal_density_diffrn 1.134
_exptl_crystal_density_method 'not measured'
_exptl_crystal_description plate
_exptl_crystal_F_000 1064
_exptl_crystal_size_max 0.450
_exptl_crystal_size_mid 0.420
_exptl_crystal_size_min 0.120
_refine_diff_density_max 0.407
_refine_diff_density_min -0.301
_refine_diff_density_rms 0.056
_refine_ls_abs_structure_details 'Flack H D (1983), Acta Cryst. A39, 876-881'
_refine_ls_abs_structure_Flack 0.06(16)
_refine_ls_extinction_method none
_refine_ls_goodness_of_fit_ref 0.995
_refine_ls_hydrogen_treatment mixed
_refine_ls_matrix_type full
_refine_ls_number_parameters 648
_refine_ls_number_reflns 7074
_refine_ls_number_restraints 4
_refine_ls_restrained_S_all 0.997
_refine_ls_R_factor_all 0.0995
_refine_ls_R_factor_gt 0.0525
_refine_ls_shift/su_max 0.000
_refine_ls_shift/su_mean 0.000
_refine_ls_structure_factor_coef Fsqd
_refine_ls_weighting_details 'calc w=1/[\s^2^(Fo^2^)+(0.1242P)^2^+0.0000P] where P=(Fo^2^+2Fc^2^)/3'
_refine_ls_weighting_scheme calc
_refine_ls_wR_factor_gt 0.1492
_refine_ls_wR_factor_ref 0.1792
_reflns_number_gt 4718
_reflns_number_total 7074
_reflns_threshold_expression >2sigma(I)
_cod_data_source_file b315769e.txt
_cod_data_source_block 1a+MeOH
_cod_original_sg_symbol_H-M p21
_cod_database_code 7150350

loop_
_symmetry_equiv_pos_as_xyz
'x, y, z'
'-x, y+1/2, -z'

loop_
_atom_site_label
_atom_site_type_symbol
_atom_site_fract_x
_atom_site_fract_y
_atom_site_fract_z
_atom_site_U_iso_or_equiv
_atom_site_adp_type
_atom_site_occupancy
_atom_site_symmetry_multiplicity
_atom_site_calc_flag
_atom_site_refinement_flags
_atom_site_disorder_assembly
_atom_site_disorder_group
C2 C 0.8726(3) 0.4783(4) 0.0591(2) 0.0417(9) Uani 1 1 d . . .
C4 C 0.8804(3) 0.2906(4) 0.09950(19) 0.0381(8) Uani 1 1 d . . .
C5 C 0.9493(3) 0.2520(4) 0.0558(2) 0.0406(9) Uani 1 1 d . . .
C6 C 0.9848(3) 0.3353(4) 0.0082(2) 0.0430(10) Uani 1 1 d . . .
C8 C 0.9194(3) 0.0992(4) 0.1165(2) 0.0427(9) Uani 1 1 d . . .
H8 H 0.9198 0.0217 0.1348 0.051 Uiso 1 1 calc R . .
C10 C 0.7951(3) 0.1805(4) 0.19260(19) 0.0351(8) Uani 1 1 d . . .
H10 H 0.8015 0.0990 0.2119 0.042 Uiso 1 1 calc R . .
C11 C 0.8105(3) 0.2733(4) 0.24911(19) 0.0370(8) Uani 1 1 d . . .
H11 H 0.8219 0.3536 0.2299 0.044 Uiso 1 1 calc R . .
C13 C 0.7079(3) 0.2703(4) 0.27844(18) 0.0363(8) Uani 1 1 d . . .
H13 H 0.6956 0.3423 0.3055 0.044 Uiso 1 1 calc R . .
C15 C 0.6392(3) 0.2648(4) 0.2133(2) 0.0399(9) Uani 1 1 d . . .
C17 C 0.6100(3) 0.3865(5) 0.1841(2) 0.0468(10) Uani 1 1 d . . .
H17A H 0.6693 0.4362 0.1804 0.056 Uiso 1 1 calc R . .
H17B H 0.5770 0.3767 0.1394 0.056 Uiso 1 1 calc R . .
C20 C 1.0851(4) 0.1755(5) 0.2626(3) 0.0561(12) Uani 1 1 d . . .
C21 C 1.1819(4) 0.1993(8) 0.2409(4) 0.085(2) Uani 1 1 d . . .
H21 H 1.2069 0.2780 0.2427 0.102 Uiso 1 1 calc R . .
C22 C 1.2388(7) 0.1082(11) 0.2172(5) 0.118(3) Uani 1 1 d . . .
H22 H 1.3025 0.1253 0.2038 0.142 Uiso 1 1 calc R . .
C23 C 1.2028(8) -0.0096(10) 0.2128(5) 0.120(3) Uani 1 1 d . . .
H23 H 1.2409 -0.0702 0.1945 0.144 Uiso 1 1 calc R . .
C24 C 1.1102(7) -0.0367(7) 0.2359(5) 0.097(2) Uani 1 1 d . . .
H24 H 1.0868 -0.1161 0.2349 0.117 Uiso 1 1 calc R . .
C25 C 1.0523(5) 0.0557(6) 0.2604(3) 0.0690(15) Uani 1 1 d . . .
H25 H 0.9899 0.0371 0.2758 0.083 Uiso 1 1 calc R . .
C26 C 1.0083(4) 0.4418(5) 0.2541(2) 0.0510(11) Uani 1 1 d . . .
C27 C 1.0657(4) 0.4645(7) 0.1995(3) 0.0698(16) Uani 1 1 d . . .
H27 H 1.1088 0.4046 0.1857 0.084 Uiso 1 1 calc R . .
C28 C 1.0604(6) 0.5735(9) 0.1653(4) 0.098(3) Uani 1 1 d . . .
H28 H 1.1000 0.5870 0.1294 0.118 Uiso 1 1 calc R . .
C29 C 0.9960(9) 0.6616(7) 0.1847(4) 0.106(3) Uani 1 1 d . . .
H29 H 0.9932 0.7356 0.1623 0.127 Uiso 1 1 calc R . .
C30 C 0.9359(8) 0.6423(6) 0.2369(4) 0.103(3) Uani 1 1 d . . .
H30 H 0.8924 0.7025 0.2497 0.123 Uiso 1 1 calc R . .
C31 C 0.9406(6) 0.5331(6) 0.2699(3) 0.0743(17) Uani 1 1 d . . .
H31 H 0.8976 0.5191 0.3039 0.089 Uiso 1 1 calc R . .
C32 C 1.0495(4) 0.3069(5) 0.3921(2) 0.0540(12) Uani 1 1 d . . .
C33 C 1.1610(4) 0.3386(9) 0.3995(3) 0.088(2) Uani 1 1 d . . .
H33A H 1.1720 0.4138 0.3769 0.132 Uiso 1 1 calc R . .
H33B H 1.1988 0.2755 0.3797 0.132 Uiso 1 1 calc R . .
H33C H 1.1824 0.3463 0.4464 0.132 Uiso 1 1 calc R . .
C34 C 1.0294(6) 0.1889(7) 0.4273(3) 0.086(2) Uani 1 1 d . . .
H34A H 0.9589 0.1711 0.4223 0.129 Uiso 1 1 calc R . .
H34B H 1.0502 0.1958 0.4744 0.129 Uiso 1 1 calc R . .
H34C H 1.0661 0.1248 0.4077 0.129 Uiso 1 1 calc R . .
C35 C 0.9918(6) 0.4067(9) 0.4270(3) 0.095(2) Uani 1 1 d . . .
H35A H 0.9214 0.3881 0.4234 0.143 Uiso 1 1 calc R . .
H35B H 1.0027 0.4831 0.4056 0.143 Uiso 1 1 calc R . .
H35C H 1.0151 0.4112 0.4737 0.143 Uiso 1 1 calc R . .
C37 C 0.7231(4) 0.2181(5) 0.4594(2) 0.0505(11) Uani 1 1 d . . .
C38 C 0.7155(5) 0.3440(6) 0.4611(3) 0.0670(15) Uani 1 1 d . . .
H38 H 0.6830 0.3839 0.4246 0.080 Uiso 1 1 calc R . .
C39 C 0.7541(5) 0.4109(7) 0.5146(3) 0.0771(17) Uani 1 1 d . . .
H39 H 0.7456 0.4945 0.5147 0.093 Uiso 1 1 calc R . .
C40 C 0.8146(5) 0.2329(7) 0.5681(3) 0.0761(17) Uani 1 1 d . . .
H40 H 0.8471 0.1940 0.6049 0.091 Uiso 1 1 calc R . .
C41 C 0.8058(6) 0.3549(7) 0.5685(3) 0.0794(18) Uani 1 1 d . . .
H41 H 0.8340 0.4002 0.6044 0.095 Uiso 1 1 calc R . .
C42 C 0.7762(4) 0.1655(6) 0.5143(3) 0.0627(14) Uani 1 1 d . . .
H42 H 0.7861 0.0821 0.5147 0.075 Uiso 1 1 calc R . .
C43 C 0.7233(4) -0.0334(5) 0.3966(2) 0.0511(11) Uani 1 1 d . . .
C44 C 0.8204(4) -0.0478(6) 0.3754(3) 0.0611(13) Uani 1 1 d . . .
H44 H 0.8532 0.0189 0.3588 0.073 Uiso 1 1 calc R . .
C45 C 0.8683(6) -0.1578(7) 0.3785(4) 0.086(2) Uani 1 1 d . . .
H45 H 0.9331 -0.1638 0.3646 0.103 Uiso 1 1 calc R . .
C46 C 0.8223(7) -0.2593(7) 0.4018(3) 0.088(2) Uani 1 1 d . . .
H46 H 0.8546 -0.3340 0.4034 0.105 Uiso 1 1 calc R . .
C47 C 0.7281(6) -0.2469(7) 0.4226(4) 0.085(2) Uani 1 1 d . . .
H47 H 0.6955 -0.3146 0.4383 0.102 Uiso 1 1 calc R . .
C48 C 0.6801(5) -0.1380(5) 0.4209(3) 0.0694(16) Uani 1 1 d . . .
H48 H 0.6162 -0.1333 0.4365 0.083 Uiso 1 1 calc R . .
C49 C 0.5233(4) 0.1229(6) 0.3917(3) 0.0627(14) Uani 1 1 d . . .
C50 C 0.4935(5) 0.0900(9) 0.4630(3) 0.100(3) Uani 1 1 d . . .
H50A H 0.5228 0.1472 0.4949 0.150 Uiso 1 1 calc R . .
H50B H 0.5173 0.0100 0.4745 0.150 Uiso 1 1 calc R . .
H50C H 0.4218 0.0922 0.4638 0.150 Uiso 1 1 calc R . .
C51 C 0.4770(5) 0.0331(8) 0.3408(4) 0.087(2) Uani 1 1 d . . .
H51A H 0.5015 -0.0468 0.3516 0.131 Uiso 1 1 calc R . .
H51B H 0.4949 0.0549 0.2964 0.131 Uiso 1 1 calc R . .
H51C H 0.4054 0.0344 0.3420 0.131 Uiso 1 1 calc R . .
C52 C 0.4834(5) 0.2495(7) 0.3734(4) 0.082(2) Uani 1 1 d . . .
H52A H 0.5125 0.3075 0.4050 0.123 Uiso 1 1 calc R . .
H52B H 0.4117 0.2504 0.3748 0.123 Uiso 1 1 calc R . .
H52C H 0.5008 0.2702 0.3288 0.123 Uiso 1 1 calc R . .
C54 C 0.5700(4) 0.6879(5) 0.1801(3) 0.0556(12) Uani 1 1 d . . .
C55 C 0.5906(5) 0.6994(7) 0.1139(3) 0.0786(18) Uani 1 1 d . . .
H55 H 0.5603 0.6457 0.0826 0.094 Uiso 1 1 calc R . .
C56 C 0.6541(5) 0.7862(7) 0.0912(3) 0.0824(18) Uani 1 1 d . . .
H56 H 0.6683 0.7884 0.0461 0.099 Uiso 1 1 calc R . .
C57 C 0.6958(6) 0.8689(8) 0.1357(4) 0.097(2) Uani 1 1 d . . .
H57 H 0.7353 0.9315 0.1209 0.116 Uiso 1 1 calc R . .
C58 C 0.6787(9) 0.8585(10) 0.2014(4) 0.141(5) Uani 1 1 d . . .
H58 H 0.7096 0.9123 0.2324 0.169 Uiso 1 1 calc R . .
C59 C 0.6172(7) 0.7711(9) 0.2235(4) 0.112(3) Uani 1 1 d . . .
H59 H 0.6067 0.7672 0.2692 0.135 Uiso 1 1 calc R . .
C60 C 0.3876(4) 0.5335(5) 0.1352(2) 0.0556(12) Uani 1 1 d . . .
C61 C 0.3509(4) 0.4169(6) 0.1261(3) 0.0628(13) Uani 1 1 d . . .
H61 H 0.3775 0.3546 0.1533 0.075 Uiso 1 1 calc R . .
C62 C 0.2743(5) 0.3918(7) 0.0764(3) 0.0781(18) Uani 1 1 d . . .
H62 H 0.2490 0.3135 0.0722 0.094 Uiso 1 1 calc R . .
C63 C 0.2370(5) 0.4783(9) 0.0351(3) 0.087(2) Uani 1 1 d . . .
H63 H 0.1862 0.4600 0.0023 0.104 Uiso 1 1 calc R . .
C64 C 0.2736(5) 0.5942(10) 0.0410(4) 0.098(3) Uani 1 1 d . . .
H64 H 0.2497 0.6539 0.0110 0.117 Uiso 1 1 calc R . .
C65 C 0.3461(4) 0.6221(7) 0.0917(3) 0.0721(16) Uani 1 1 d . . .
H65 H 0.3676 0.7019 0.0970 0.086 Uiso 1 1 calc R . .
C66 C 0.4124(4) 0.6113(6) 0.2820(3) 0.0602(12) Uani 1 1 d . . .
C67 C 0.4825(6) 0.6182(9) 0.3472(3) 0.093(2) Uani 1 1 d . . .
H67A H 0.5332 0.6785 0.3419 0.140 Uiso 1 1 calc R . .
H67B H 0.5138 0.5409 0.3557 0.140 Uiso 1 1 calc R . .
H67C H 0.4442 0.6397 0.3845 0.140 Uiso 1 1 calc R . .
C68 C 0.3579(6) 0.7324(7) 0.2699(4) 0.086(2) Uani 1 1 d . . .
H68A H 0.4059 0.7945 0.2617 0.129 Uiso 1 1 calc R . .
H68B H 0.3232 0.7533 0.3089 0.129 Uiso 1 1 calc R . .
H68C H 0.3106 0.7253 0.2314 0.129 Uiso 1 1 calc R . .
C69 C 0.3345(5) 0.5135(7) 0.2949(4) 0.0780(18) Uani 1 1 d . . .
H69A H 0.3677 0.4371 0.3024 0.117 Uiso 1 1 calc R . .
H69B H 0.2872 0.5074 0.2564 0.117 Uiso 1 1 calc R . .
H69C H 0.2999 0.5349 0.3339 0.117 Uiso 1 1 calc R . .
N1 N 0.9414(3) 0.4470(4) 0.01427(18) 0.0442(8) Uani 1 1 d . . .
H1 H 0.9590 0.5028 -0.0127 0.053 Uiso 1 1 calc R . .
N2 N 0.8372(3) 0.5920(4) 0.0553(2) 0.0554(10) Uani 1 1 d . . .
H2A H 0.7923 0.6150 0.0815 0.066 Uiso 1 1 calc R . .
H2B H 0.8595 0.6420 0.0267 0.066 Uiso 1 1 calc R . .
N3 N 0.8381(2) 0.4016(3) 0.10317(18) 0.0399(8) Uani 1 1 d . . .
N7 N 0.9739(3) 0.1310(3) 0.06666(18) 0.0431(8) Uani 1 1 d . . .
N9 N 0.8624(3) 0.1915(3) 0.13836(17) 0.0389(7) Uani 1 1 d . . .
O6 O 1.0455(3) 0.3152(3) -0.03453(17) 0.0560(9) Uani 1 1 d . . .
O12 O 0.8893(2) 0.2448(3) 0.29749(14) 0.0427(7) Uani 1 1 d . . .
O14 O 0.6980(2) 0.1624(3) 0.31471(14) 0.0445(7) Uani 1 1 d . . .
O16 O 0.6954(2) 0.1976(3) 0.16570(14) 0.0428(7) Uani 1 1 d . . .
O18 O 0.5444(2) 0.4428(3) 0.22698(16) 0.0507(8) Uani 1 1 d . . .
Si19 Si 1.00696(8) 0.29418(12) 0.30001(6) 0.0422(3) Uani 1 1 d . . .
Si36 Si 0.66582(8) 0.12116(12) 0.38944(6) 0.0424(3) Uani 1 1 d . . .
Si53 Si 0.48162(9) 0.56809(12) 0.20646(6) 0.0448(3) Uani 1 1 d . . .
O70 O 0.464(2) 0.067(3) 0.0994(13) 0.397(12) Uiso 1 1 d D . .
C71 C 0.407(2) -0.015(3) 0.0489(14) 0.321(14) Uiso 1 1 d D . .

loop_
_atom_site_aniso_label
_atom_site_aniso_U_11
_atom_site_aniso_U_22
_atom_site_aniso_U_33
_atom_site_aniso_U_23
_atom_site_aniso_U_13
_atom_site_aniso_U_12
C2 0.044(2) 0.037(2) 0.044(2) -0.0014(18) 0.0100(17) -0.0048(18)
C4 0.0392(18) 0.041(2) 0.0350(18) -0.0023(17) 0.0061(14) -0.0003(18)
C5 0.041(2) 0.041(2) 0.041(2) -0.0070(17) 0.0105(16) -0.0032(17)
C6 0.048(2) 0.046(2) 0.036(2) -0.0060(18) 0.0122(17) -0.0092(19)
C8 0.050(2) 0.036(2) 0.044(2) -0.0027(17) 0.0116(17) -0.0027(18)
C10 0.0391(18) 0.0326(19) 0.0343(18) 0.0045(16) 0.0082(14) -0.0024(16)
C11 0.0360(18) 0.038(2) 0.0369(18) 0.0065(16) 0.0049(15) -0.0006(16)
C13 0.0405(18) 0.038(2) 0.0311(17) 0.0065(15) 0.0098(14) -0.0012(16)
C15 0.0361(18) 0.045(2) 0.0384(19) 0.0033(17) 0.0030(15) -0.0016(17)
C17 0.048(2) 0.052(3) 0.041(2) 0.008(2) 0.0054(18) 0.009(2)
C20 0.046(2) 0.063(3) 0.059(3) -0.003(2) 0.003(2) -0.001(2)
C21 0.053(3) 0.089(5) 0.116(5) -0.007(4) 0.027(3) 0.005(3)
C22 0.090(5) 0.122(8) 0.147(8) -0.004(7) 0.042(5) 0.047(6)
C23 0.141(8) 0.101(7) 0.122(7) -0.014(6) 0.034(6) 0.062(6)
C24 0.108(6) 0.058(4) 0.123(6) -0.006(4) -0.015(5) 0.019(4)
C25 0.067(3) 0.056(3) 0.082(4) -0.002(3) -0.007(3) 0.007(3)
C26 0.058(3) 0.054(3) 0.042(2) -0.001(2) 0.0037(19) -0.019(2)
C27 0.058(3) 0.092(4) 0.059(3) 0.016(3) 0.006(2) -0.016(3)
C28 0.105(5) 0.121(7) 0.068(4) 0.033(5) -0.002(4) -0.055(6)
C29 0.192(10) 0.054(4) 0.068(4) 0.009(3) -0.015(5) -0.042(5)
C30 0.188(9) 0.044(4) 0.076(4) 0.000(3) 0.006(5) 0.002(4)
C31 0.121(5) 0.052(3) 0.050(3) 0.000(2) 0.009(3) 0.002(3)
C32 0.052(2) 0.065(3) 0.044(2) -0.001(2) -0.0034(19) -0.012(2)
C33 0.062(3) 0.126(7) 0.073(4) -0.007(4) -0.015(3) -0.028(4)
C34 0.097(5) 0.096(5) 0.061(3) 0.021(3) -0.019(3) -0.030(4)
C35 0.114(6) 0.119(6) 0.051(3) -0.018(4) 0.003(3) 0.012(5)
C37 0.054(3) 0.056(3) 0.042(2) 0.002(2) 0.012(2) -0.003(2)
C38 0.079(4) 0.059(3) 0.062(3) 0.001(3) 0.004(3) 0.011(3)
C39 0.093(4) 0.062(4) 0.077(4) -0.017(3) 0.011(3) 0.007(3)
C40 0.082(4) 0.092(5) 0.051(3) 0.006(3) -0.010(3) -0.002(4)
C41 0.089(4) 0.089(5) 0.060(4) -0.020(3) 0.003(3) -0.006(4)
C42 0.076(3) 0.062(3) 0.049(3) 0.008(2) -0.007(2) 0.001(3)
C43 0.061(3) 0.050(3) 0.042(2) 0.004(2) 0.0010(19) -0.008(2)
C44 0.064(3) 0.058(3) 0.062(3) -0.004(3) 0.011(2) 0.003(3)
C45 0.093(5) 0.083(5) 0.082(4) -0.009(4) 0.008(4) 0.035(4)
C46 0.133(7) 0.056(4) 0.070(4) -0.006(3) -0.023(4) 0.019(4)
C47 0.110(6) 0.067(4) 0.076(4) 0.022(3) -0.010(4) -0.013(4)
C48 0.079(4) 0.059(3) 0.069(3) 0.021(3) -0.007(3) -0.015(3)
C49 0.048(2) 0.085(4) 0.057(3) 0.017(3) 0.016(2) -0.007(3)
C50 0.076(4) 0.151(8) 0.078(4) 0.016(5) 0.044(3) -0.020(5)
C51 0.055(3) 0.108(6) 0.097(5) 0.007(4) -0.007(3) -0.020(4)
C52 0.058(3) 0.096(5) 0.095(5) 0.015(4) 0.023(3) 0.021(3)
C54 0.051(3) 0.050(3) 0.066(3) 0.007(2) 0.004(2) -0.009(2)
C55 0.094(4) 0.079(4) 0.066(3) -0.008(3) 0.028(3) -0.031(4)
C56 0.097(4) 0.076(4) 0.077(4) 0.005(4) 0.028(3) -0.021(4)
C57 0.103(5) 0.090(5) 0.100(5) 0.010(4) 0.019(4) -0.048(5)
C58 0.190(10) 0.155(9) 0.076(5) 0.004(5) -0.005(5) -0.122(9)
C59 0.133(7) 0.138(8) 0.065(4) 0.005(4) -0.003(4) -0.083(6)
C60 0.047(2) 0.069(3) 0.050(3) 0.003(2) 0.003(2) 0.001(2)
C61 0.062(3) 0.062(3) 0.064(3) -0.006(3) 0.001(2) -0.012(3)
C62 0.068(4) 0.093(5) 0.072(4) -0.019(4) 0.002(3) -0.023(4)
C63 0.069(4) 0.120(6) 0.068(4) 0.003(4) -0.014(3) -0.007(4)
C64 0.076(4) 0.132(8) 0.082(4) 0.029(5) -0.020(3) 0.008(5)
C65 0.067(3) 0.076(4) 0.071(3) 0.021(3) -0.008(3) 0.004(3)
C66 0.061(3) 0.059(3) 0.063(3) -0.004(3) 0.013(2) -0.003(3)
C67 0.109(5) 0.114(6) 0.057(3) -0.001(4) 0.005(3) -0.022(5)
C68 0.097(5) 0.064(4) 0.100(5) -0.005(4) 0.027(4) 0.016(4)
C69 0.068(3) 0.085(5) 0.084(4) -0.004(4) 0.030(3) -0.011(3)
N1 0.054(2) 0.0411(19) 0.0393(18) 0.0014(16) 0.0178(15) -0.0039(17)
N2 0.064(2) 0.038(2) 0.067(2) 0.0116(18) 0.027(2) 0.0091(18)
N3 0.0431(18) 0.0374(18) 0.0409(17) 0.0013(15) 0.0147(14) -0.0006(15)
N7 0.0493(19) 0.0369(19) 0.0450(19) -0.0027(16) 0.0156(15) 0.0026(16)
N9 0.0465(18) 0.0330(17) 0.0390(17) 0.0017(14) 0.0152(14) -0.0001(15)
O6 0.073(2) 0.049(2) 0.0499(18) -0.0076(15) 0.0335(16) -0.0085(17)
O12 0.0365(13) 0.0515(18) 0.0399(14) 0.0062(13) 0.0013(11) -0.0046(13)
O14 0.0467(15) 0.0468(18) 0.0409(15) 0.0114(13) 0.0107(12) -0.0007(13)
O16 0.0373(14) 0.0537(18) 0.0373(14) -0.0014(13) 0.0032(11) -0.0037(13)
O18 0.0457(15) 0.057(2) 0.0501(17) 0.0120(15) 0.0079(13) 0.0048(15)
Si19 0.0363(5) 0.0461(6) 0.0442(6) -0.0015(5) 0.0038(4) -0.0059(5)
Si36 0.0426(6) 0.0484(7) 0.0372(5) 0.0084(5) 0.0088(4) -0.0035(5)
Si53 0.0412(6) 0.0464(7) 0.0466(6) 0.0034(5) 0.0018(5) -0.0037(5)

loop_
_atom_type_symbol
_atom_type_description
_atom_type_scat_dispersion_real
_atom_type_scat_dispersion_imag
_atom_type_scat_source
C C 0.0033 0.0016 'International Tables Vol C Tables 4.2.6.8 and 6.1.1.4'
H H 0.0000 0.0000 'International Tables Vol C Tables 4.2.6.8 and 6.1.1.4'
N N 0.0061 0.0033 'International Tables Vol C Tables 4.2.6.8 and 6.1.1.4'
O O 0.0106 0.0060 'International Tables Vol C Tables 4.2.6.8 and 6.1.1.4'
Si Si 0.0817 0.0704 'International Tables Vol C Tables 4.2.6.8 and 6.1.1.4'

loop_
_geom_angle_atom_site_label_1
_geom_angle_atom_site_label_2
_geom_angle_atom_site_label_3
_geom_angle
_geom_angle_site_symmetry_1
_geom_angle_site_symmetry_3
_geom_angle_publ_flag
N3 C2 N2 119.9(4) . . ?
N3 C2 N1 123.4(4) . . ?
N2 C2 N1 116.7(4) . . ?
N3 C4 N9 127.0(3) . . ?
N3 C4 C5 127.9(4) . . ?
N9 C4 C5 105.1(4) . . ?
C4 C5 N7 111.1(4) . . ?
C4 C5 C6 119.2(4) . . ?
N7 C5 C6 129.6(4) . . ?
O6 C6 N1 121.6(4) . . ?
O6 C6 C5 127.3(4) . . ?
N1 C6 C5 111.0(3) . . ?
N7 C8 N9 113.0(4) . . ?
O16 C10 N9 108.9(3) . . ?
O16 C10 C11 105.3(3) . . ?
N9 C10 C11 115.6(3) . . ?
O12 C11 C10 114.1(3) . . ?
O12 C11 C13 112.5(3) . . ?
C10 C11 C13 100.9(3) . . ?
O14 C13 C11 109.6(3) . . ?
O14 C13 C15 109.1(3) . . ?
C11 C13 C15 100.3(3) . . ?
O16 C15 C17 109.7(3) . . ?
O16 C15 C13 105.3(3) . . ?
C17 C15 C13 114.5(4) . . ?
O18 C17 C15 108.4(4) . . ?
C25 C20 C21 117.3(6) . . ?
C25 C20 Si19 119.7(4) . . ?
C21 C20 Si19 122.7(5) . . ?
C22 C21 C20 120.7(8) . . ?
C21 C22 C23 120.9(8) . . ?
C22 C23 C24 119.8(8) . . ?
C23 C24 C25 119.4(8) . . ?
C24 C25 C20 121.7(6) . . ?
C27 C26 C31 116.3(5) . . ?
C27 C26 Si19 124.1(5) . . ?
C31 C26 Si19 119.2(4) . . ?
C28 C27 C26 121.8(7) . . ?
C29 C28 C27 119.4(7) . . ?
C30 C29 C28 121.0(7) . . ?
C29 C30 C31 119.2(8) . . ?
C30 C31 C26 122.1(7) . . ?
C34 C32 C33 110.9(5) . . ?
C34 C32 C35 107.3(5) . . ?
C33 C32 C35 108.1(6) . . ?
C34 C32 Si19 109.5(4) . . ?
C33 C32 Si19 109.6(4) . . ?
C35 C32 Si19 111.4(4) . . ?
C42 C37 C38 115.6(5) . . ?
C42 C37 Si36 120.3(4) . . ?
C38 C37 Si36 124.1(4) . . ?
C39 C38 C37 122.3(6) . . ?
C38 C39 C41 120.2(7) . . ?
C41 C40 C42 121.1(6) . . ?
C40 C41 C39 118.8(7) . . ?
C40 C42 C37 122.0(6) . . ?
C48 C43 C44 115.2(5) . . ?
C48 C43 Si36 127.1(4) . . ?
C44 C43 Si36 117.7(4) . . ?
C45 C44 C43 121.8(6) . . ?
C46 C45 C44 121.2(7) . . ?
C47 C46 C45 117.8(7) . . ?
C46 C47 C48 121.8(7) . . ?
C47 C48 C43 122.3(6) . . ?
C51 C49 C52 108.6(5) . . ?
C51 C49 C50 109.9(6) . . ?
C52 C49 C50 109.0(6) . . ?
C51 C49 Si36 109.7(4) . . ?
C52 C49 Si36 109.6(4) . . ?
C50 C49 Si36 110.0(4) . . ?
C55 C54 C59 115.1(5) . . ?
C55 C54 Si53 120.5(4) . . ?
C59 C54 Si53 124.4(4) . . ?
C54 C55 C56 123.3(6) . . ?
C57 C56 C55 119.2(6) . . ?
C58 C57 C56 118.9(7) . . ?
C59 C58 C57 121.4(8) . . ?
C58 C59 C54 122.0(7) . . ?
C61 C60 C65 116.7(5) . . ?
C61 C60 Si53 120.1(4) . . ?
C65 C60 Si53 123.0(5) . . ?
C60 C61 C62 120.7(6) . . ?
C63 C62 C61 121.1(7) . . ?
C62 C63 C64 119.9(6) . . ?
C63 C64 C65 119.8(7) . . ?
C64 C65 C60 121.6(7) . . ?
C68 C66 C69 108.6(5) . . ?
C68 C66 C67 110.0(6) . . ?
C69 C66 C67 105.9(5) . . ?
C68 C66 Si53 110.5(4) . . ?
C69 C66 Si53 109.4(4) . . ?
C67 C66 Si53 112.2(4) . . ?
C2 N1 C6 126.3(4) . . ?
C2 N3 C4 112.2(3) . . ?
C8 N7 C5 103.7(3) . . ?
C8 N9 C4 107.1(3) . . ?
C8 N9 C10 124.2(3) . . ?
C4 N9 C10 128.7(3) . . ?
C11 O12 Si19 127.3(3) . . ?
C13 O14 Si36 137.9(3) . . ?
C10 O16 C15 109.8(3) . . ?
C17 O18 Si53 123.1(3) . . ?
O12 Si19 C20 108.2(2) . . ?
O12 Si19 C26 108.24(19) . . ?
C20 Si19 C26 113.2(2) . . ?
O12 Si19 C32 105.89(18) . . ?
C20 Si19 C32 107.5(2) . . ?
C26 Si19 C32 113.4(2) . . ?
O14 Si36 C43 100.93(19) . . ?
O14 Si36 C37 113.2(2) . . ?
C43 Si36 C37 108.6(2) . . ?
O14 Si36 C49 110.2(2) . . ?
C43 Si36 C49 114.3(3) . . ?
C37 Si36 C49 109.4(2) . . ?
O18 Si53 C60 108.6(2) . . ?
O18 Si53 C54 109.9(2) . . ?
C60 Si53 C54 109.7(2) . . ?
O18 Si53 C66 106.6(2) . . ?
C60 Si53 C66 108.4(2) . . ?
C54 Si53 C66 113.6(3) . . ?

loop_
_geom_bond_atom_site_label_1
_geom_bond_atom_site_label_2
_geom_bond_distance
_geom_bond_site_symmetry_2
_geom_bond_publ_flag
C2 N3 1.324(5) . ?
C2 N2 1.342(6) . ?
C2 N1 1.369(5) . ?
C4 N3 1.353(6) . ?
C4 N9 1.370(5) . ?
C4 C5 1.378(5) . ?
C5 N7 1.388(6) . ?
C5 C6 1.424(6) . ?
C6 O6 1.235(5) . ?
C6 N1 1.372(6) . ?
C8 N7 1.319(5) . ?
C8 N9 1.361(5) . ?
C10 O16 1.413(5) . ?
C10 N9 1.458(5) . ?
C10 C11 1.524(6) . ?
C11 O12 1.411(5) . ?
C11 C13 1.528(5) . ?
C13 O14 1.402(5) . ?
C13 C15 1.535(5) . ?
C15 O16 1.453(5) . ?
C15 C17 1.504(6) . ?
C17 O18 1.410(5) . ?
C20 C25 1.392(8) . ?
C20 C21 1.417(8) . ?
C20 Si19 1.863(6) . ?
C21 C22 1.364(11) . ?
C22 C23 1.387(16) . ?
C23 C24 1.383(13) . ?
C24 C25 1.390(10) . ?
C26 C27 1.397(7) . ?
C26 C31 1.405(9) . ?
C26 Si19 1.868(5) . ?
C27 C28 1.381(11) . ?
C28 C29 1.372(13) . ?
C29 C30 1.373(13) . ?
C30 C31 1.371(9) . ?
C32 C34 1.512(9) . ?
C32 C33 1.528(7) . ?
C32 C35 1.537(9) . ?
C32 Si19 1.884(5) . ?
C37 C42 1.387(7) . ?
C37 C38 1.394(8) . ?
C37 Si36 1.874(5) . ?
C38 C39 1.366(9) . ?
C39 C41 1.378(10) . ?
C40 C41 1.351(10) . ?
C40 C42 1.372(9) . ?
C43 C48 1.392(7) . ?
C43 C44 1.401(7) . ?
C43 Si36 1.872(6) . ?
C44 C45 1.372(9) . ?
C45 C46 1.373(11) . ?
C46 C47 1.360(11) . ?
C47 C48 1.362(10) . ?
C49 C51 1.518(10) . ?
C49 C52 1.531(10) . ?
C49 C50 1.542(8) . ?
C49 Si36 1.909(5) . ?
C54 C55 1.371(8) . ?
C54 C59 1.381(9) . ?
C54 Si53 1.872(5) . ?
C55 C56 1.376(9) . ?
C56 C57 1.362(10) . ?
C57 C58 1.348(11) . ?
C58 C59 1.360(10) . ?
C60 C61 1.384(8) . ?
C60 C65 1.393(8) . ?
C60 Si53 1.866(5) . ?
C61 C62 1.399(8) . ?
C62 C63 1.333(11) . ?
C63 C64 1.372(12) . ?
C64 C65 1.383(9) . ?
C66 C68 1.532(9) . ?
C66 C69 1.533(9) . ?
C66 C67 1.547(9) . ?
C66 Si53 1.881(5) . ?
O12 Si19 1.662(3) . ?
O14 Si36 1.640(3) . ?
O18 Si53 1.653(4) . ?
O70 C71 1.513(18) . ?

loop_
_cod_related_entry_id
_cod_related_entry_database
_cod_related_entry_code
1 ChemSpider 30653346
